data_4109635
loop_
_publ_author_name
'Qichun Zhang'
'Xianhui Bu'
'Jian Zhang'
'Tao Wu'
'Pingyun Feng'

_publ_section_title
;
 Chiral Semiconductor Frameworks from Cadmium Sulfide Clusters
;
_journal_name_full 'Journal of the American Chemical Society'
_journal_page_first 8412
_journal_page_last 8413
_journal_paper_doi 10.1021/ja072274t
_journal_volume 129
_journal_year 2007
_chemical_formula_sum 'C182 H182 Cd17 S30'
_chemical_formula_weight 5241.88
_chemical_name_systematic
;
 ?
;
_space_group_IT_number 180
_symmetry_cell_setting hexagonal
_symmetry_space_group_name_Hall 'P 62 2 (0 0 4)'
_symmetry_space_group_name_H-M 'P 62 2 2'
_atom_sites_solution_hydrogens geom
_atom_sites_solution_primary direct
_atom_sites_solution_secondary difmap
_audit_creation_method SHELXL-97
_cell_angle_alpha 90.00
_cell_angle_beta 90.00
_cell_angle_gamma 120.00
_cell_formula_units_Z 3
_cell_length_a 27.919(2)
_cell_length_b 27.919(2)
_cell_length_c 30.995(5)
_cell_measurement_reflns_used 5701
_cell_measurement_temperature 273(2)
_cell_measurement_theta_max 15.34
_cell_measurement_theta_min 2.23
_cell_volume 20923(4)
_computing_cell_refinement 'Bruker SMART'
_computing_data_collection 'Bruker SMART'
_computing_data_reduction 'Bruker SAINT'
_computing_molecular_graphics 'Bruker SHELXTL'
_computing_publication_material 'Bruker SHELXTL'
_computing_structure_refinement 'SHELXL-97 (Sheldrick, 1997)'
_computing_structure_solution 'SHELXS-97 (Sheldrick, 1990)'
_diffrn_ambient_temperature 273(2)
_diffrn_measured_fraction_theta_full 0.997
_diffrn_measured_fraction_theta_max 0.997
_diffrn_measurement_device_type 'CCD area detector'
_diffrn_measurement_method 'phi and omega scans'
_diffrn_radiation_monochromator graphite
_diffrn_radiation_source 'fine-focus sealed tube'
_diffrn_radiation_type MoK\a
_diffrn_radiation_wavelength 0.71073
_diffrn_reflns_av_R_equivalents 0.1226
_diffrn_reflns_av_sigmaI/netI 0.0477
_diffrn_reflns_limit_h_max 20
_diffrn_reflns_limit_h_min -20
_diffrn_reflns_limit_k_max 20
_diffrn_reflns_limit_k_min -20
_diffrn_reflns_limit_l_max 23
_diffrn_reflns_limit_l_min -23
_diffrn_reflns_number 46771
_diffrn_reflns_theta_full 15.42
_diffrn_reflns_theta_max 15.42
_diffrn_reflns_theta_min 0.84
_exptl_absorpt_coefficient_mu 1.523
_exptl_absorpt_correction_type none
_exptl_crystal_density_diffrn 1.248
_exptl_crystal_density_meas 0
_exptl_crystal_F_000 7710
_refine_diff_density_max 1.195
_refine_diff_density_min -1.458
_refine_diff_density_rms 0.410
_refine_ls_abs_structure_details 'Flack H D (1983), Acta Cryst. A39, 876-881'
_refine_ls_abs_structure_Flack 0.7(3)
_refine_ls_extinction_coef 0.064(7)
_refine_ls_extinction_expression Fc^*^=kFc[1+0.001xFc^2^\l^3^/sin(2\q)]^-1/4^
_refine_ls_extinction_method SHELXL
_refine_ls_goodness_of_fit_ref 1.944
_refine_ls_hydrogen_treatment mixed
_refine_ls_matrix_type full
_refine_ls_number_parameters 137
_refine_ls_number_reflns 3062
_refine_ls_number_restraints 7
_refine_ls_restrained_S_all 1.943
_refine_ls_R_factor_all 0.1736
_refine_ls_R_factor_gt 0.1516
_refine_ls_shift/su_max 0.595
_refine_ls_shift/su_mean 0.031
_refine_ls_structure_factor_coef Fsqd
_refine_ls_weighting_details 'calc w=1/[\s^2^(Fo^2^)+(0.2000P)^2^+0.0000P] where P=(Fo^2^+2Fc^2^)/3'
_refine_ls_weighting_scheme calc
_refine_ls_wR_factor_gt 0.4061
_refine_ls_wR_factor_ref 0.4248
_reflns_number_gt 2666
_reflns_number_total 3062
_reflns_threshold_expression >2sigma(I)
_cod_data_source_file ja072274tsi20070530_053052.cif
_cod_data_source_block a
_cod_database_code 4109635

loop_
_symmetry_equiv_pos_as_xyz
'x, y, z'
'-y, x-y, z+2/3'
'-x+y, -x, z+1/3'
'-x, -y, z'
'y, -x+y, z+2/3'
'x-y, x, z+1/3'
'y, x, -z+2/3'
'x-y, -y, -z'
'-x, -x+y, -z+1/3'
'-y, -x, -z+2/3'
'-x+y, y, -z'
'x, x-y, -z+1/3'

loop_
_atom_site_label
_atom_site_type_symbol
_atom_site_fract_x
_atom_site_fract_y
_atom_site_fract_z
_atom_site_U_iso_or_equiv
_atom_site_adp_type
_atom_site_occupancy
_atom_site_symmetry_multiplicity
_atom_site_calc_flag
_atom_site_refinement_flags
Cd1 Cd 1.0000 0.5000 0.1667 0.111(4) Uani 1 4 d S
Cd2 Cd 0.8773(2) 0.5401(2) 0.16719(17) 0.157(4) Uani 1 1 d .
Cd3 Cd 1.0029(2) 0.6090(2) 0.0755(2) 0.173(4) Uani 1 1 d .
Cd4 Cd 0.8844(2) 0.4414(2) 0.06893(15) 0.148(3) Uani 1 1 d .
Cd5 Cd 0.84704(19) 0.5614(2) 0.04554(17) 0.137(3) Uani 1 1 d .
S6 S 0.7992(6) 0.5984(11) 0.0000 0.153(10) Uani 1 2 d S
S7 S 0.9404(5) 0.5221(4) 0.1193(4) 0.082(5) Uani 1 1 d .
S8 S 0.8221(6) 0.4572(7) 0.2116(7) 0.151(8) Uani 1 1 d D
S5 S 1.0462(9) 0.5778(8) 0.0249(6) 0.183(9) Uani 1 1 d .
S4 S 0.8124(9) 0.5575(10) 0.1197(7) 0.181(9) Uani 1 1 d D
S3 S 0.9430(13) 0.6315(14) 0.0295(13) 0.292(19) Uani 1 1 d .
S2 S 0.8252(10) 0.4711(9) 0.0234(6) 0.181(9) Uani 1 1 d .
S1 S 1.0561(9) 0.6820(9) 0.1252(9) 0.197(10) Uani 1 1 d .
C8 C 0.736(3) 0.430(3) 0.117(2) 0.16(2) Uiso 1 1 d D
C7 C 0.752(4) 0.491(2) 0.110(4) 0.33(6) Uiso 1 1 d D
C5 C 0.780(4) 0.475(5) 0.242(3) 0.27(5) Uiso 1 1 d D
C9 C 0.749(4) 0.508(4) 0.231(3) 0.21(3) Uiso 1 1 d D
C6 C 0.708(7) 0.521(8) 0.257(5) 0.40(9) Uiso 1 1 d D
C10 C 0.679(3) 0.381(3) 0.107(2) 0.18(3) Uiso 1 1 d D
C1 C 0.756(5) 0.449(5) 0.289(3) 0.30(6) Uiso 1 1 d D

loop_
_atom_site_aniso_label
_atom_site_aniso_U_11
_atom_site_aniso_U_22
_atom_site_aniso_U_33
_atom_site_aniso_U_23
_atom_site_aniso_U_13
_atom_site_aniso_U_12
Cd1 0.113(7) 0.114(6) 0.105(7) 0.000 0.000 0.057(4)
Cd2 0.174(6) 0.223(7) 0.134(5) 0.026(4) 0.035(4) 0.145(5)
Cd3 0.094(4) 0.170(6) 0.233(7) 0.099(5) 0.015(4) 0.048(4)
Cd4 0.176(5) 0.124(5) 0.157(5) -0.030(3) -0.061(3) 0.084(4)
Cd5 0.102(4) 0.127(5) 0.171(5) 0.021(3) -0.013(3) 0.048(3)
S6 0.138(15) 0.17(2) 0.16(2) 0.000 -0.059(15) 0.087(12)
S7 0.067(10) 0.046(9) 0.109(12) 0.005(8) 0.016(8) 0.011(8)
S8 0.062(10) 0.108(13) 0.24(2) -0.020(13) 0.021(11) 0.012(9)
S5 0.161(17) 0.155(18) 0.162(17) -0.021(14) -0.029(14) 0.026(14)
S4 0.172(18) 0.21(2) 0.21(2) 0.095(18) 0.052(16) 0.133(17)
S3 0.24(3) 0.24(3) 0.39(4) 0.15(3) -0.03(3) 0.12(3)
S2 0.21(2) 0.158(17) 0.152(17) -0.011(13) -0.062(14) 0.071(16)
S1 0.18(2) 0.161(19) 0.28(3) 0.084(18) 0.077(19) 0.114(17)

loop_
_atom_type_symbol
_atom_type_description
_atom_type_scat_dispersion_real
_atom_type_scat_dispersion_imag
_atom_type_scat_source
C C 0.0033 0.0016 'International Tables Vol C Tables 4.2.6.8 and 6.1.1.4'
H H 0.0000 0.0000 'International Tables Vol C Tables 4.2.6.8 and 6.1.1.4'
S S 0.1246 0.1234 'International Tables Vol C Tables 4.2.6.8 and 6.1.1.4'
Cd Cd -0.8075 1.2024 'International Tables Vol C Tables 4.2.6.8 and 6.1.1.4'

loop_
_geom_angle_atom_site_label_1
_geom_angle_atom_site_label_2
_geom_angle_atom_site_label_3
_geom_angle
_geom_angle_site_symmetry_1
_geom_angle_site_symmetry_3
S7 Cd1 S7 108.6(5) 9_765 12
S7 Cd1 S7 109.7(5) 9_765 .
S7 Cd1 S7 110.2(5) 12 .
S7 Cd1 S7 110.2(5) 9_765 4_765
S7 Cd1 S7 109.7(5) 12 4_765
S7 Cd1 S7 108.6(5) . 4_765
S8 Cd2 S1 115.4(7) . 9_765
S8 Cd2 S7 108.2(5) . .
S1 Cd2 S7 103.2(5) 9_765 .
S8 Cd2 S4 109.2(7) . .
S1 Cd2 S4 111.3(8) 9_765 .
S7 Cd2 S4 109.1(6) . .
S1 Cd3 S5 121.4(7) . .
S1 Cd3 S3 111.1(11) . .
S5 Cd3 S3 104.0(12) . .
S1 Cd3 S7 107.8(6) . .
S5 Cd3 S7 103.4(6) . .
S3 Cd3 S7 108.4(8) . .
S7 Cd4 S8 102.0(5) . 12
S7 Cd4 S2 105.0(5) . .
S8 Cd4 S2 109.7(6) 12 .
S7 Cd4 S5 108.1(6) . 4_765
S8 Cd4 S5 115.0(6) 12 4_765
S2 Cd4 S5 115.6(7) . 4_765
S2 Cd5 S3 112.7(12) . .
S2 Cd5 S4 109.5(8) . .
S3 Cd5 S4 118.0(12) . .
S2 Cd5 S6 111.6(7) . .
S3 Cd5 S6 98.8(7) . .
S4 Cd5 S6 105.4(4) . .
Cd5 S6 Cd5 138.1(12) . 11_655
Cd1 S7 Cd4 109.3(4) . .
Cd1 S7 Cd2 108.4(5) . .
Cd4 S7 Cd2 110.8(4) . .
Cd1 S7 Cd3 108.8(4) . .
Cd4 S7 Cd3 109.9(5) . .
Cd2 S7 Cd3 109.6(5) . .
C5 S8 Cd2 103(4) . .
C5 S8 Cd4 107(3) . 12
Cd2 S8 Cd4 110.4(6) . 12
Cd3 S5 Cd4 106.9(7) . 4_765
C7 S4 Cd5 92(5) . .
C7 S4 Cd2 107(4) . .
Cd5 S4 Cd2 104.1(7) . .
Cd5 S3 Cd3 106.6(10) . .
Cd5 S2 Cd4 108.3(7) . .
Cd3 S1 Cd2 110.7(8) . 9_765
C10 C8 C7 124(6) . .
C8 C7 S4 136(7) . .
C1 C5 C9 104(6) . .
C1 C5 S8 123(7) . .
C9 C5 S8 132(7) . .
C6 C9 C5 132(9) . .

loop_
_geom_bond_atom_site_label_1
_geom_bond_atom_site_label_2
_geom_bond_distance
_geom_bond_site_symmetry_2
Cd1 S7 2.516(12) 9_765
Cd1 S7 2.516(12) 12
Cd1 S7 2.516(12) .
Cd1 S7 2.516(12) 4_765
Cd2 S8 2.462(19) .
Cd2 S1 2.52(2) 9_765
Cd2 S7 2.538(12) .
Cd2 S4 2.565(19) .
Cd3 S1 2.39(3) .
Cd3 S5 2.39(2) .
Cd3 S3 2.50(3) .
Cd3 S7 2.555(12) .
Cd4 S7 2.537(12) .
Cd4 S8 2.56(2) 12
Cd4 S2 2.60(2) .
Cd4 S5 2.63(2) 4_765
Cd5 S2 2.38(2) .
Cd5 S3 2.45(3) .
Cd5 S4 2.47(2) .
Cd5 S6 2.493(11) .
S6 Cd5 2.495(11) 11_655
S8 C5 1.77(5) .
S8 Cd4 2.56(2) 12
S5 Cd4 2.63(2) 4_765
S4 C7 1.79(5) .
S1 Cd2 2.52(2) 9_765
C8 C10 1.51(4) .
C8 C7 1.55(5) .
C5 C1 1.59(5) .
C5 C9 1.61(5) .
C9 C6 1.57(5) .
